data_7034323
loop_
_publ_author_name
'Roa, A. E.'
'Campos, J.'
'Paneque, M.'
'Salazar, V.'
'Otero, A.'
'Lara-S\'anchez, A'
'Rodr\'iguez, A M'
'L\'opez-Solera, I'
'G\'omez, M V'

_publ_section_title
;
 Synthesis of new heteroscorpionate iridium(i) and iridium(iii) complexes.
;
_journal_issue 15
_journal_name_full 'Dalton transactions (Cambridge, England : 2003)'
_journal_page_first 6987
_journal_page_last 6998
_journal_paper_doi 10.1039/c5dt00482a
_journal_volume 44
_journal_year 2015
_chemical_absolute_configuration ad
_chemical_formula_moiety 'C22 H27 Cl2 Ir N6 O '
_chemical_formula_sum 'C22 H27 Cl2 Ir N6 O'
_chemical_formula_weight 654.62
_chemical_name_systematic
; 
 ? 
;
_space_group_IT_number 19
_symmetry_cell_setting orthorhombic
_symmetry_space_group_name_Hall 'P 2ac 2ab'
_symmetry_space_group_name_H-M 'P 21 21 21'
_atom_sites_solution_hydrogens geom
_atom_sites_solution_primary direct
_atom_sites_solution_secondary difmap
_audit_creation_method SHELXL-97
_audit_update_record
;
2014-07-04 deposited with the CCDC.
2015-03-09 downloaded from the CCDC.
;
_cell_angle_alpha 90.00
_cell_angle_beta 90.00
_cell_angle_gamma 90.00
_cell_formula_units_Z 8
_cell_length_a 10.4264(5)
_cell_length_b 17.4090(8)
_cell_length_c 27.1794(12)
_cell_measurement_reflns_used 9904
_cell_measurement_temperature 173(2)
_cell_measurement_theta_max 30.22
_cell_measurement_theta_min 2.40
_cell_volume 4933.4(4)
_computing_cell_refinement 'Bruker SAINT'
_computing_data_collection 'Bruker APEX2'
_computing_data_reduction 'Bruker SAINT'
_computing_molecular_graphics 'Bruker SHELXTL'
_computing_publication_material 'Bruker SHELXTL'
_computing_structure_refinement 'SHELXL-97 (Sheldrick, 2008)'
_computing_structure_solution 'SHELXS-97 (Sheldrick, 2008)'
_diffrn_ambient_temperature 173(2)
_diffrn_measured_fraction_theta_full 1.000
_diffrn_measured_fraction_theta_max 1.000
_diffrn_measurement_device_type
;
 Bruker-Nonius X8kappa APEX II CCD area detector'
;
_diffrn_measurement_method 'phi and omega scans with narrow frames'
_diffrn_radiation_monochromator graphite
_diffrn_radiation_source 'fine-focus sealed tube'
_diffrn_radiation_type MoK\a
_diffrn_radiation_wavelength 0.71073
_diffrn_reflns_av_R_equivalents 0.0614
_diffrn_reflns_av_sigmaI/netI 0.0623
_diffrn_reflns_limit_h_max 14
_diffrn_reflns_limit_h_min -14
_diffrn_reflns_limit_k_max 24
_diffrn_reflns_limit_k_min -24
_diffrn_reflns_limit_l_max 38
_diffrn_reflns_limit_l_min -38
_diffrn_reflns_number 58627
_diffrn_reflns_theta_full 30.00
_diffrn_reflns_theta_max 30.00
_diffrn_reflns_theta_min 1.39
_exptl_absorpt_coefficient_mu 5.65
_exptl_absorpt_correction_T_max 0.3777
_exptl_absorpt_correction_T_min 0.2813
_exptl_absorpt_correction_type multi-scan
_exptl_absorpt_process_details
; 
 SADABS, Bruker (2006). APEX 2. Version 2.1. Bruker Analytical
 X-ray Solutions, Madison, Wisconsin, USA. 
;
_exptl_crystal_colour yellow
_exptl_crystal_density_diffrn 1.7630
_exptl_crystal_density_method 'not measured'
_exptl_crystal_description prism
_exptl_crystal_F_000 2560
_exptl_crystal_recrystallization_method 'Liquid-Liquid diffusion'
_exptl_crystal_size_max 0.35
_exptl_crystal_size_mid 0.25
_exptl_crystal_size_min 0.13
_refine_diff_density_max 1.310
_refine_diff_density_min -1.108
_refine_diff_density_rms 0.119
_refine_ls_abs_structure_details 'Flack H D (1983), Acta Cryst. A39, 876-881'
_refine_ls_abs_structure_Flack -0.009(4)
_refine_ls_extinction_method none
_refine_ls_goodness_of_fit_ref 0.988
_refine_ls_hydrogen_treatment constr
_refine_ls_matrix_type full
_refine_ls_number_parameters 589
_refine_ls_number_reflns 14398
_refine_ls_number_restraints 0
_refine_ls_restrained_S_all 0.988
_refine_ls_R_factor_all 0.0382
_refine_ls_R_factor_gt 0.0307
_refine_ls_shift/su_max 0.002
_refine_ls_shift/su_mean 0.000
_refine_ls_structure_factor_coef Fsqd
_refine_ls_weighting_details 'calc w=1/[\s^2^(Fo^2^)+(0.0000P)^2^+1.0319P] where P=(Fo^2^+2Fc^2^)/3'
_refine_ls_weighting_scheme calc
_refine_ls_wR_factor_gt 0.0588
_refine_ls_wR_factor_ref 0.0629
_reflns_number_gt 12853
_reflns_number_total 14398
_reflns_threshold_expression >2sigma(I)
_cod_data_source_file c5dt00482a2.cif
_cod_data_source_block jcm0111a
_cod_depositor_comments 'Adding full bibliography for 7034323--7034326.cif.'
_cod_original_formula_sum 'C22 H27 Cl2 Ir N6 O '
_cod_database_code 7034323

loop_
_symmetry_equiv_pos_as_xyz
'x, y, z'
'-x+1/2, -y, z+1/2'
'-x, y+1/2, -z+1/2'
'x+1/2, -y+1/2, -z'

loop_
_atom_site_label
_atom_site_type_symbol
_atom_site_fract_x
_atom_site_fract_y
_atom_site_fract_z
_atom_site_U_iso_or_equiv
_atom_site_adp_type
_atom_site_occupancy
_atom_site_symmetry_multiplicity
_atom_site_calc_flag
_atom_site_refinement_flags
Ir1 Ir 0.382737(14) 0.055430(9) 0.040179(6) 0.01658(4) Uani 1 1 d .
N1 N 0.2870(3) -0.04719(19) 0.03639(13) 0.0169(7) Uani 1 1 d .
N2 N 0.3083(3) -0.09125(19) -0.00461(13) 0.0183(7) Uani 1 1 d .
N3 N 0.3425(3) 0.06795(19) -0.03317(13) 0.0172(7) Uani 1 1 d .
N4 N 0.3654(3) 0.00581(19) -0.06244(13) 0.0170(7) Uani 1 1 d .
N5 N 0.5438(3) -0.0027(2) 0.01991(13) 0.0161(7) Uani 1 1 d .
N6 N 0.2185(4) 0.1113(2) 0.05822(15) 0.0251(9) Uani 1 1 d .
Cl1 Cl 0.43107(11) 0.03903(7) 0.12371(4) 0.0300(3) Uani 1 1 d .
Cl2 Cl 0.49231(10) 0.17362(6) 0.04329(5) 0.0271(2) Uani 1 1 d .
O1 O 0.6244(3) -0.10072(17) -0.02908(12) 0.0256(7) Uani 1 1 d .
C1 C 0.4053(3) -0.0656(2) -0.03938(16) 0.0160(8) Uani 1 1 d .
H1 H 0.4127 -0.1055 -0.0657 0.019 Uiso 1 1 calc R
C2 C 0.2294(5) -0.2098(3) -0.0467(2) 0.0326(12) Uani 1 1 d .
H2A H 0.1830 -0.2560 -0.0364 0.049 Uiso 1 1 calc R
H2B H 0.3181 -0.2233 -0.0548 0.049 Uiso 1 1 calc R
H2C H 0.1876 -0.1876 -0.0757 0.049 Uiso 1 1 calc R
C3 C 0.2285(4) -0.1528(2) -0.00600(18) 0.0207(9) Uani 1 1 d .
C4 C 0.1565(4) -0.1485(3) 0.03558(19) 0.0256(10) Uani 1 1 d .
H4 H 0.0922 -0.1842 0.0452 0.031 Uiso 1 1 calc R
C5 C 0.1926(4) -0.0827(3) 0.06195(16) 0.0231(9) Uani 1 1 d .
C6 C 0.1419(4) -0.0535(3) 0.10908(18) 0.0320(11) Uani 1 1 d .
H6A H 0.1898 -0.0075 0.1188 0.048 Uiso 1 1 calc R
H6B H 0.1512 -0.0930 0.1345 0.048 Uiso 1 1 calc R
H6C H 0.0510 -0.0405 0.1052 0.048 Uiso 1 1 calc R
C7 C 0.3535(5) -0.0344(3) -0.15088(18) 0.0320(12) Uani 1 1 d .
H7A H 0.4425 -0.0524 -0.1524 0.048 Uiso 1 1 calc R
H7B H 0.3306 -0.0098 -0.1821 0.048 Uiso 1 1 calc R
H7C H 0.2965 -0.0782 -0.1450 0.048 Uiso 1 1 calc R
C8 C 0.3397(4) 0.0221(3) -0.10996(17) 0.0240(10) Uani 1 1 d .
C9 C 0.3020(5) 0.0977(3) -0.11107(18) 0.0282(10) Uani 1 1 d .
H9 H 0.2793 0.1265 -0.1395 0.034 Uiso 1 1 calc R
C10 C 0.3034(4) 0.1241(2) -0.06318(17) 0.0217(9) Uani 1 1 d .
C11 C 0.2577(4) 0.2011(3) -0.0456(2) 0.0285(11) Uani 1 1 d .
H11A H 0.1674 0.1975 -0.0360 0.043 Uiso 1 1 calc R
H11B H 0.2670 0.2388 -0.0721 0.043 Uiso 1 1 calc R
H11C H 0.3091 0.2172 -0.0172 0.043 Uiso 1 1 calc R
C12 C 0.5370(4) -0.0578(3) -0.01461(15) 0.0174(8) Uani 1 1 d .
C13 C 0.6712(4) 0.0095(2) 0.04335(17) 0.0189(8) Uani 1 1 d .
H13 H 0.6599 0.0544 0.0659 0.023 Uiso 1 1 calc R
C14 C 0.7736(4) 0.0329(3) 0.00750(19) 0.0239(10) Uani 1 1 d .
C15 C 0.7583(5) 0.0993(3) -0.01993(19) 0.0316(11) Uani 1 1 d .
H15 H 0.6804 0.1273 -0.0171 0.038 Uiso 1 1 calc R
C16 C 0.8519(5) 0.1261(3) -0.0511(2) 0.0407(14) Uani 1 1 d .
H16 H 0.8397 0.1725 -0.0689 0.049 Uiso 1 1 calc R
C17 C 0.9644(5) 0.0843(4) -0.0562(2) 0.0501(17) Uani 1 1 d .
H17 H 1.0296 0.1021 -0.0778 0.060 Uiso 1 1 calc R
C18 C 0.9824(5) 0.0184(4) -0.0308(2) 0.0441(15) Uani 1 1 d .
H18 H 1.0593 -0.0102 -0.0349 0.053 Uiso 1 1 calc R
C19 C 0.8885(5) -0.0072(3) 0.0012(2) 0.0356(12) Uani 1 1 d .
H19 H 0.9025 -0.0532 0.0192 0.043 Uiso 1 1 calc R
C20 C 0.7068(4) -0.0587(3) 0.07672(17) 0.0272(10) Uani 1 1 d .
H20A H 0.6349 -0.0703 0.0987 0.041 Uiso 1 1 calc R
H20B H 0.7825 -0.0454 0.0964 0.041 Uiso 1 1 calc R
H20C H 0.7259 -0.1037 0.0564 0.041 Uiso 1 1 calc R
C21 C 0.1283(5) 0.1416(3) 0.06240(18) 0.0347(12) Uani 1 1 d .
C22 C 0.0065(6) 0.1840(4) 0.0668(2) 0.0582(19) Uani 1 1 d .
H22A H 0.0241 0.2393 0.0677 0.087 Uiso 1 1 calc R
H22B H -0.0371 0.1688 0.0972 0.087 Uiso 1 1 calc R
H22C H -0.0483 0.1722 0.0385 0.087 Uiso 1 1 calc R
Ir2 Ir 0.312638(17) 0.244575(11) 0.743606(6) 0.02471(5) Uani 1 1 d .
N51 N 0.2066(3) 0.2236(2) 0.68174(14) 0.0213(8) Uani 1 1 d .
N52 N 0.2263(3) 0.2717(2) 0.64247(14) 0.0211(8) Uani 1 1 d .
N53 N 0.2854(4) 0.3600(2) 0.73123(14) 0.0285(9) Uani 1 1 d .
N54 N 0.2977(4) 0.3836(2) 0.68347(15) 0.0258(9) Uani 1 1 d .
N55 N 0.4707(3) 0.2552(2) 0.69899(13) 0.0221(8) Uani 1 1 d .
N56 N 0.1525(4) 0.2399(3) 0.78584(14) 0.0304(9) Uani 1 1 d .
Cl51 Cl 0.35266(12) 0.11256(7) 0.75283(5) 0.0382(3) Uani 1 1 d .
Cl52 Cl 0.43133(14) 0.26564(10) 0.81551(5) 0.0453(4) Uani 1 1 d .
O51 O 0.5412(3) 0.29527(19) 0.62326(12) 0.0267(7) Uani 1 1 d .
C51 C 0.3286(4) 0.3263(2) 0.64560(16) 0.0201(9) Uani 1 1 d .
H51 H 0.3342 0.3536 0.6133 0.024 Uiso 1 1 calc R
C52 C 0.1326(5) 0.3026(3) 0.56069(18) 0.0294(11) Uani 1 1 d .
H52A H 0.0928 0.3522 0.5681 0.044 Uiso 1 1 calc R
H52B H 0.0810 0.2754 0.5361 0.044 Uiso 1 1 calc R
H52C H 0.2192 0.3110 0.5477 0.044 Uiso 1 1 calc R
C53 C 0.1401(4) 0.2558(3) 0.60629(16) 0.0243(9) Uani 1 1 d .
C54 C 0.0674(4) 0.1958(3) 0.62272(18) 0.0267(10) Uani 1 1 d .
H54 H 0.0008 0.1709 0.6050 0.032 Uiso 1 1 calc R
C55 C 0.1084(5) 0.1774(3) 0.67017(18) 0.0256(10) Uani 1 1 d .
C56 C 0.0522(5) 0.1192(3) 0.7042(2) 0.0323(11) Uani 1 1 d .
H56A H 0.1174 0.1028 0.7279 0.048 Uiso 1 1 calc R
H56B H 0.0229 0.0746 0.6852 0.048 Uiso 1 1 calc R
H56C H -0.0207 0.1418 0.7218 0.048 Uiso 1 1 calc R
C57 C 0.2895(7) 0.5023(3) 0.6319(3) 0.0528(17) Uani 1 1 d .
H57A H 0.2776 0.5574 0.6378 0.079 Uiso 1 1 calc R
H57B H 0.2226 0.4837 0.6095 0.079 Uiso 1 1 calc R
H57C H 0.3740 0.4935 0.6171 0.079 Uiso 1 1 calc R
C58 C 0.2809(5) 0.4602(3) 0.6795(2) 0.0349(12) Uani 1 1 d .
C59 C 0.2556(6) 0.4863(3) 0.7262(2) 0.0431(14) Uani 1 1 d .
H59 H 0.2387 0.5379 0.7354 0.052 Uiso 1 1 calc R
C60 C 0.2591(5) 0.4230(3) 0.7573(2) 0.0408(14) Uani 1 1 d .
C61 C 0.2366(6) 0.4230(4) 0.8118(2) 0.0538(18) Uani 1 1 d .
H61A H 0.2585 0.3725 0.8253 0.081 Uiso 1 1 calc R
H61B H 0.1461 0.4342 0.8185 0.081 Uiso 1 1 calc R
H61C H 0.2904 0.4623 0.8273 0.081 Uiso 1 1 calc R
C62 C 0.4593(4) 0.2889(2) 0.65575(17) 0.0206(9) Uani 1 1 d .
C63 C 0.5981(4) 0.2228(3) 0.71248(18) 0.0261(10) Uani 1 1 d .
H63 H 0.5875 0.2003 0.7461 0.031 Uiso 1 1 calc R
C64 C 0.7000(4) 0.2857(3) 0.71755(17) 0.0240(10) Uani 1 1 d .
C65 C 0.8166(5) 0.2827(3) 0.6936(2) 0.0358(12) Uani 1 1 d .
H65 H 0.8326 0.2423 0.6710 0.043 Uiso 1 1 calc R
C66 C 0.9104(5) 0.3370(3) 0.7017(3) 0.0469(16) Uani 1 1 d .
H66 H 0.9896 0.3336 0.6846 0.056 Uiso 1 1 calc R
C67 C 0.8898(6) 0.3970(3) 0.7350(2) 0.0462(15) Uani 1 1 d .
H67 H 0.9555 0.4334 0.7416 0.055 Uiso 1 1 calc R
C68 C 0.7717(5) 0.4024(3) 0.7581(2) 0.0368(12) Uani 1 1 d .
H68 H 0.7544 0.4436 0.7800 0.044 Uiso 1 1 calc R
C69 C 0.6796(5) 0.3476(3) 0.74901(18) 0.0334(11) Uani 1 1 d .
H69 H 0.5988 0.3521 0.7649 0.040 Uiso 1 1 calc R
C70 C 0.6354(5) 0.1567(3) 0.6793(2) 0.0335(12) Uani 1 1 d .
H70A H 0.5690 0.1170 0.6806 0.050 Uiso 1 1 calc R
H70B H 0.7173 0.1351 0.6903 0.050 Uiso 1 1 calc R
H70C H 0.6441 0.1753 0.6454 0.050 Uiso 1 1 calc R
C71 C 0.0590(5) 0.2442(3) 0.80549(17) 0.0373(12) Uani 1 1 d .
C72 C -0.0629(5) 0.2508(4) 0.8327(2) 0.0533(16) Uani 1 1 d .
H72A H -0.0453 0.2663 0.8667 0.080 Uiso 1 1 calc R
H72B H -0.1069 0.2011 0.8326 0.080 Uiso 1 1 calc R
H72C H -0.1174 0.2895 0.8169 0.080 Uiso 1 1 calc R

loop_
_atom_site_aniso_label
_atom_site_aniso_U_11
_atom_site_aniso_U_22
_atom_site_aniso_U_33
_atom_site_aniso_U_23
_atom_site_aniso_U_13
_atom_site_aniso_U_12
Ir1 0.01665(6) 0.01743(7) 0.01566(7) -0.00240(7) 0.00089(7) 0.00025(7)
N1 0.0170(14) 0.0187(17) 0.0150(17) 0.0014(15) 0.0001(14) 0.0013(13)
N2 0.0185(16) 0.0184(17) 0.0178(18) -0.0005(14) 0.0034(16) -0.0014(15)
N3 0.0161(14) 0.0197(18) 0.0159(18) -0.0020(14) 0.0000(14) 0.0001(13)
N4 0.0203(17) 0.0155(17) 0.0150(18) -0.0012(13) -0.0015(15) 0.0016(14)
N5 0.0156(16) 0.0182(18) 0.0146(18) 0.0015(14) -0.0008(14) -0.0006(14)
N6 0.0234(19) 0.027(2) 0.025(2) -0.0030(16) -0.0057(17) 0.0023(16)
Cl1 0.0313(5) 0.0421(7) 0.0167(5) -0.0027(5) -0.0019(5) 0.0001(5)
Cl2 0.0279(5) 0.0191(5) 0.0343(6) -0.0060(5) -0.0008(5) -0.0028(4)
O1 0.0181(14) 0.0270(16) 0.0318(19) -0.0101(13) -0.0024(15) 0.0052(13)
C1 0.0144(17) 0.0134(18) 0.020(2) 0.0006(17) -0.0019(17) -0.0015(14)
C2 0.035(2) 0.028(3) 0.035(3) -0.009(2) 0.005(2) -0.014(2)
C3 0.0179(19) 0.018(2) 0.026(2) 0.0018(18) -0.0010(18) -0.0024(17)
C4 0.0190(19) 0.024(2) 0.034(3) 0.006(2) -0.003(2) -0.0079(16)
C5 0.0158(19) 0.033(2) 0.021(2) 0.0066(18) 0.0013(19) -0.0015(18)
C6 0.026(2) 0.044(3) 0.026(3) 0.001(2) 0.0047(19) -0.002(2)
C7 0.045(3) 0.035(3) 0.016(2) -0.0036(19) -0.003(2) 0.003(2)
C8 0.024(2) 0.030(2) 0.018(2) 0.0005(18) 0.0024(19) -0.0018(19)
C9 0.028(2) 0.033(3) 0.023(2) 0.008(2) 0.000(2) 0.006(2)
C10 0.0158(19) 0.021(2) 0.028(2) 0.0039(18) -0.0003(19) -0.0027(18)
C11 0.026(2) 0.026(2) 0.033(3) 0.005(2) -0.002(2) 0.0017(19)
C12 0.0144(17) 0.019(2) 0.019(2) 0.0023(18) 0.0033(15) -0.0027(18)
C13 0.0160(17) 0.024(2) 0.017(2) -0.0004(18) -0.0035(19) -0.0035(16)
C14 0.018(2) 0.024(2) 0.029(3) -0.0094(19) -0.0025(19) -0.0038(17)
C15 0.038(3) 0.028(3) 0.029(3) -0.003(2) 0.010(2) -0.004(2)
C16 0.051(3) 0.034(3) 0.037(3) -0.003(2) 0.014(3) -0.017(2)
C17 0.035(3) 0.072(5) 0.043(4) -0.015(3) 0.013(3) -0.024(3)
C18 0.023(2) 0.063(4) 0.046(4) -0.006(3) 0.000(3) 0.002(3)
C19 0.018(2) 0.045(3) 0.044(3) -0.007(3) -0.008(2) 0.006(2)
C20 0.028(2) 0.028(2) 0.025(2) 0.003(2) -0.011(2) -0.002(2)
C21 0.033(3) 0.054(3) 0.018(2) -0.003(2) 0.002(2) -0.001(3)
C22 0.047(3) 0.094(6) 0.034(4) -0.005(3) 0.003(3) 0.031(4)
Ir2 0.02774(8) 0.03191(10) 0.01447(8) 0.00022(7) 0.00325(7) -0.00395(8)
N51 0.0261(19) 0.0201(18) 0.0177(19) 0.0004(14) 0.0040(16) -0.0023(15)
N52 0.0213(17) 0.025(2) 0.0167(19) 0.0015(15) 0.0014(15) -0.0010(15)
N53 0.032(2) 0.038(2) 0.016(2) -0.0054(17) 0.0071(17) -0.0056(19)
N54 0.0259(19) 0.029(2) 0.023(2) -0.0045(16) 0.0030(18) 0.0006(17)
N55 0.0186(16) 0.032(2) 0.0156(17) 0.0011(17) 0.0003(14) -0.0009(17)
N56 0.029(2) 0.041(3) 0.021(2) -0.0056(19) 0.0082(17) -0.0070(19)
Cl51 0.0477(7) 0.0353(7) 0.0316(7) 0.0130(5) -0.0009(6) -0.0012(5)
Cl52 0.0476(7) 0.0728(11) 0.0154(6) -0.0008(6) -0.0002(5) -0.0146(7)
O51 0.0237(15) 0.0352(19) 0.0211(18) 0.0037(14) 0.0071(14) 0.0021(14)
C51 0.020(2) 0.023(2) 0.018(2) -0.0013(17) 0.0049(18) 0.0003(18)
C52 0.029(2) 0.035(3) 0.025(3) 0.004(2) -0.008(2) 0.000(2)
C53 0.021(2) 0.031(2) 0.021(2) -0.005(2) -0.0028(17) 0.0016(19)
C54 0.023(2) 0.036(3) 0.021(2) -0.005(2) 0.002(2) -0.007(2)
C55 0.024(2) 0.025(2) 0.027(3) -0.0022(19) 0.006(2) -0.002(2)
C56 0.035(3) 0.030(3) 0.033(3) 0.003(2) 0.006(2) -0.010(2)
C57 0.071(4) 0.030(3) 0.057(4) 0.009(3) 0.013(4) 0.011(3)
C58 0.041(3) 0.025(3) 0.039(3) -0.006(2) 0.008(2) 0.004(2)
C59 0.058(3) 0.034(3) 0.038(3) -0.011(2) 0.005(3) 0.008(3)
C60 0.041(3) 0.039(3) 0.042(3) -0.020(3) 0.010(3) -0.007(2)
C61 0.073(4) 0.052(4) 0.037(3) -0.023(3) 0.022(3) -0.002(3)
C62 0.022(2) 0.023(2) 0.017(2) -0.0020(17) 0.0027(18) 0.0008(18)
C63 0.028(2) 0.029(2) 0.021(2) -0.0007(18) -0.003(2) 0.001(2)
C64 0.023(2) 0.029(2) 0.021(2) 0.0018(18) -0.006(2) 0.0047(19)
C65 0.032(3) 0.038(3) 0.037(3) -0.005(2) 0.002(3) 0.000(2)
C66 0.025(3) 0.050(4) 0.065(5) -0.001(3) 0.008(3) -0.001(2)
C67 0.038(3) 0.047(3) 0.053(4) 0.004(3) -0.012(3) -0.013(3)
C68 0.042(3) 0.039(3) 0.029(3) -0.006(2) -0.009(3) -0.009(2)
C69 0.038(3) 0.041(3) 0.021(3) 0.004(2) -0.004(2) -0.001(2)
C70 0.030(3) 0.030(3) 0.040(3) -0.009(2) -0.005(2) 0.005(2)
C71 0.055(3) 0.041(3) 0.015(2) -0.006(2) 0.003(2) -0.012(3)
C72 0.042(3) 0.078(5) 0.040(3) 0.004(4) 0.022(3) -0.007(4)

loop_
_atom_type_symbol
_atom_type_description
_atom_type_scat_dispersion_real
_atom_type_scat_dispersion_imag
_atom_type_scat_source
C C 0.0033 0.0016 'International Tables Vol C Tables 4.2.6.8 and 6.1.1.4'
H H 0.0000 0.0000 'International Tables Vol C Tables 4.2.6.8 and 6.1.1.4'
N N 0.0061 0.0033 'International Tables Vol C Tables 4.2.6.8 and 6.1.1.4'
O O 0.0106 0.0060 'International Tables Vol C Tables 4.2.6.8 and 6.1.1.4'
P P 0.1023 0.0942 'International Tables Vol C Tables 4.2.6.8 and 6.1.1.4'
Cl Cl 0.1484 0.1585 'International Tables Vol C Tables 4.2.6.8 and 6.1.1.4'
Ir Ir -1.4442 7.9887 'International Tables Vol C Tables 4.2.6.8 and 6.1.1.4'

loop_
_geom_angle_atom_site_label_1
_geom_angle_atom_site_label_2
_geom_angle_atom_site_label_3
_geom_angle
N6 Ir1 N5 177.77(15)
N6 Ir1 N3 90.66(14)
N5 Ir1 N3 87.61(14)
N6 Ir1 N1 91.08(14)
N5 Ir1 N1 87.41(13)
N3 Ir1 N1 86.80(14)
N6 Ir1 Cl1 90.33(12)
N5 Ir1 Cl1 91.38(10)
N3 Ir1 Cl1 178.90(10)
N1 Ir1 Cl1 92.70(10)
N6 Ir1 Cl2 88.97(11)
N5 Ir1 Cl2 92.52(10)
N3 Ir1 Cl2 92.37(10)
N1 Ir1 Cl2 179.16(11)
Cl1 Ir1 Cl2 88.13(4)
C5 N1 N2 106.2(3)
C5 N1 Ir1 136.6(3)
N2 N1 Ir1 116.7(2)
C3 N2 N1 111.4(3)
C3 N2 C1 130.6(4)
N1 N2 C1 118.0(3)
C10 N3 N4 106.1(4)
C10 N3 Ir1 137.2(3)
N4 N3 Ir1 116.6(3)
C8 N4 N3 110.9(3)
C8 N4 C1 130.5(4)
N3 N4 C1 118.5(3)
C12 N5 C13 116.6(3)
C12 N5 Ir1 120.0(3)
C13 N5 Ir1 123.3(3)
C21 N6 Ir1 172.0(4)
N4 C1 N2 110.1(3)
N4 C1 C12 111.7(3)
N2 C1 C12 111.4(3)
N4 C1 H1 107.8
N2 C1 H1 107.8
C12 C1 H1 107.8
C3 C2 H2A 109.5
C3 C2 H2B 109.5
H2A C2 H2B 109.5
C3 C2 H2C 109.5
H2A C2 H2C 109.5
H2B C2 H2C 109.5
N2 C3 C4 105.8(4)
N2 C3 C2 123.0(4)
C4 C3 C2 131.2(4)
C3 C4 C5 108.8(4)
C3 C4 H4 125.6
C5 C4 H4 125.6
N1 C5 C4 107.8(4)
N1 C5 C6 123.2(4)
C4 C5 C6 129.0(4)
C5 C6 H6A 109.5
C5 C6 H6B 109.5
H6A C6 H6B 109.5
C5 C6 H6C 109.5
H6A C6 H6C 109.5
H6B C6 H6C 109.5
C8 C7 H7A 109.5
C8 C7 H7B 109.5
H7A C7 H7B 109.5
C8 C7 H7C 109.5
H7A C7 H7C 109.5
H7B C7 H7C 109.5
N4 C8 C9 106.2(4)
N4 C8 C7 123.7(4)
C9 C8 C7 130.0(5)
C8 C9 C10 107.2(4)
C8 C9 H9 126.4
C10 C9 H9 126.4
N3 C10 C9 109.6(4)
N3 C10 C11 123.8(4)
C9 C10 C11 126.5(4)
C10 C11 H11A 109.5
C10 C11 H11B 109.5
H11A C11 H11B 109.5
C10 C11 H11C 109.5
H11A C11 H11C 109.5
H11B C11 H11C 109.5
O1 C12 N5 127.7(4)
O1 C12 C1 117.7(4)
N5 C12 C1 114.6(3)
N5 C13 C14 113.3(4)
N5 C13 C20 110.9(3)
C14 C13 C20 114.8(4)
N5 C13 H13 105.7
C14 C13 H13 105.7
C20 C13 H13 105.7
C15 C14 C19 116.7(5)
C15 C14 C13 119.6(4)
C19 C14 C13 123.7(5)
C16 C15 C14 122.3(5)
C16 C15 H15 118.9
C14 C15 H15 118.9
C15 C16 C17 118.9(5)
C15 C16 H16 120.6
C17 C16 H16 120.6
C18 C17 C16 120.8(5)
C18 C17 H17 119.6
C16 C17 H17 119.6
C17 C18 C19 119.8(5)
C17 C18 H18 120.1
C19 C18 H18 120.1
C18 C19 C14 121.5(5)
C18 C19 H19 119.2
C14 C19 H19 119.2
C13 C20 H20A 109.5
C13 C20 H20B 109.5
H20A C20 H20B 109.5
C13 C20 H20C 109.5
H20A C20 H20C 109.5
H20B C20 H20C 109.5
N6 C21 C22 178.4(6)
C21 C22 H22A 109.5
C21 C22 H22B 109.5
H22A C22 H22B 109.5
C21 C22 H22C 109.5
H22A C22 H22C 109.5
H22B C22 H22C 109.5
N56 Ir2 N51 90.75(15)
N56 Ir2 N55 176.61(17)
N51 Ir2 N55 87.95(14)
N56 Ir2 N53 91.06(16)
N51 Ir2 N53 88.03(15)
N55 Ir2 N53 85.77(16)
N56 Ir2 Cl52 88.23(11)
N51 Ir2 Cl52 178.39(11)
N55 Ir2 Cl52 93.13(10)
N53 Ir2 Cl52 93.23(12)
N56 Ir2 Cl51 92.66(13)
N51 Ir2 Cl51 90.51(10)
N55 Ir2 Cl51 90.48(12)
N53 Ir2 Cl51 176.02(11)
Cl52 Ir2 Cl51 88.30(5)
C55 N51 N52 107.3(4)
C55 N51 Ir2 135.5(3)
N52 N51 Ir2 116.7(3)
C53 N52 N51 109.8(4)
C53 N52 C51 132.1(4)
N51 N52 C51 118.1(4)
C60 N53 N54 106.1(4)
C60 N53 Ir2 138.1(4)
N54 N53 Ir2 115.8(3)
C58 N54 N53 111.1(4)
C58 N54 C51 130.1(4)
N53 N54 C51 118.8(4)
C62 N55 C63 117.9(4)
C62 N55 Ir2 119.6(3)
C63 N55 Ir2 122.4(3)
C71 N56 Ir2 171.5(5)
N52 C51 N54 109.2(3)
N52 C51 C62 112.9(3)
N54 C51 C62 110.9(4)
N52 C51 H51 107.9
N54 C51 H51 107.9
C62 C51 H51 107.9
C53 C52 H52A 109.5
C53 C52 H52B 109.5
H52A C52 H52B 109.5
C53 C52 H52C 109.5
H52A C52 H52C 109.5
H52B C52 H52C 109.5
N52 C53 C54 106.6(4)
N52 C53 C52 121.8(4)
C54 C53 C52 131.5(4)
C53 C54 C55 107.9(4)
C53 C54 H54 126.0
C55 C54 H54 126.0
N51 C55 C54 108.2(4)
N51 C55 C56 124.2(4)
C54 C55 C56 127.5(4)
C55 C56 H56A 109.5
C55 C56 H56B 109.5
H56A C56 H56B 109.5
C55 C56 H56C 109.5
H56A C56 H56C 109.5
H56B C56 H56C 109.5
C58 C57 H57A 109.5
C58 C57 H57B 109.5
H57A C57 H57B 109.5
C58 C57 H57C 109.5
H57A C57 H57C 109.5
H57B C57 H57C 109.5
N54 C58 C59 106.2(5)
N54 C58 C57 123.2(5)
C59 C58 C57 130.6(5)
C58 C59 C60 107.2(5)
C58 C59 H59 126.4
C60 C59 H59 126.4
N53 C60 C59 109.4(5)
N53 C60 C61 123.9(5)
C59 C60 C61 126.7(5)
C60 C61 H61A 109.5
C60 C61 H61B 109.5
H61A C61 H61B 109.5
C60 C61 H61C 109.5
H61A C61 H61C 109.5
H61B C61 H61C 109.5
O51 C62 N55 128.0(4)
O51 C62 C51 116.6(4)
N55 C62 C51 115.4(4)
N55 C63 C70 111.7(4)
N55 C63 C64 111.8(4)
C70 C63 C64 114.8(4)
N55 C63 H63 105.9
C70 C63 H63 105.9
C64 C63 H63 105.9
C65 C64 C69 116.9(5)
C65 C64 C63 122.8(4)
C69 C64 C63 120.2(4)
C66 C65 C64 121.6(5)
C66 C65 H65 119.2
C64 C65 H65 119.2
C65 C66 C67 120.5(5)
C65 C66 H66 119.8
C67 C66 H66 119.8
C68 C67 C66 118.6(5)
C68 C67 H67 120.7
C66 C67 H67 120.7
C69 C68 C67 119.5(5)
C69 C68 H68 120.2
C67 C68 H68 120.2
C68 C69 C64 122.7(5)
C68 C69 H69 118.7
C64 C69 H69 118.7
C63 C70 H70A 109.5
C63 C70 H70B 109.5
H70A C70 H70B 109.5
C63 C70 H70C 109.5
H70A C70 H70C 109.5
H70B C70 H70C 109.5
N56 C71 C72 178.4(6)
C71 C72 H72A 109.5
C71 C72 H72B 109.5
H72A C72 H72B 109.5
C71 C72 H72C 109.5
H72A C72 H72C 109.5
H72B C72 H72C 109.5

loop_
_geom_bond_atom_site_label_1
_geom_bond_atom_site_label_2
_geom_bond_distance
Ir1 N6 2.029(4)
Ir1 N5 2.037(3)
Ir1 N3 2.049(3)
Ir1 N1 2.049(3)
Ir1 Cl1 2.3429(12)
Ir1 Cl2 2.3550(10)
N1 C5 1.355(5)
N1 N2 1.371(5)
N2 C3 1.357(5)
N2 C1 1.455(5)
N3 C10 1.337(5)
N3 N4 1.364(5)
N4 C8 1.349(6)
N4 C1 1.453(5)
N5 C12 1.344(5)
N5 C13 1.488(5)
N6 C21 1.085(6)
O1 C12 1.242(5)
C1 C12 1.535(5)
C1 H1 1.0000
C2 C3 1.486(6)
C2 H2A 0.9800
C2 H2B 0.9800
C2 H2C 0.9800
C3 C4 1.359(6)
C4 C5 1.402(6)
C4 H4 0.9500
C5 C6 1.476(6)
C6 H6A 0.9800
C6 H6B 0.9800
C6 H6C 0.9800
C7 C8 1.492(6)
C7 H7A 0.9800
C7 H7B 0.9800
C7 H7C 0.9800
C8 C9 1.374(6)
C9 C10 1.380(7)
C9 H9 0.9500
C10 C11 1.500(6)
C11 H11A 0.9800
C11 H11B 0.9800
C11 H11C 0.9800
C13 C14 1.502(6)
C13 C20 1.540(6)
C13 H13 1.0000
C14 C15 1.385(7)
C14 C19 1.398(6)
C15 C16 1.375(7)
C15 H15 0.9500
C16 C17 1.388(8)
C16 H16 0.9500
C17 C18 1.353(9)
C17 H17 0.9500
C18 C19 1.383(8)
C18 H18 0.9500
C19 H19 0.9500
C20 H20A 0.9800
C20 H20B 0.9800
C20 H20C 0.9800
C21 C22 1.473(7)
C22 H22A 0.9800
C22 H22B 0.9800
C22 H22C 0.9800
Ir2 N56 2.028(4)
Ir2 N51 2.045(4)
Ir2 N55 2.054(3)
Ir2 N53 2.058(4)
Ir2 Cl52 2.3420(13)
Ir2 Cl51 2.3493(13)
N51 C55 1.340(6)
N51 N52 1.372(5)
N52 C53 1.360(5)
N52 C51 1.432(5)
N53 C60 1.335(6)
N53 N54 1.367(5)
N54 C58 1.349(6)
N54 C51 1.468(6)
N55 C62 1.319(6)
N55 C63 1.489(6)
N56 C71 1.114(6)
O51 C62 1.234(5)
C51 C62 1.536(6)
C51 H51 1.0000
C52 C53 1.485(6)
C52 H52A 0.9800
C52 H52B 0.9800
C52 H52C 0.9800
C53 C54 1.366(6)
C54 C55 1.396(7)
C54 H54 0.9500
C55 C56 1.492(6)
C56 H56A 0.9800
C56 H56B 0.9800
C56 H56C 0.9800
C57 C58 1.491(8)
C57 H57A 0.9800
C57 H57B 0.9800
C57 H57C 0.9800
C58 C59 1.372(7)
C59 C60 1.390(8)
C59 H59 0.9500
C60 C61 1.499(8)
C61 H61A 0.9800
C61 H61B 0.9800
C61 H61C 0.9800
C63 C70 1.513(6)
C63 C64 1.531(6)
C63 H63 1.0000
C64 C65 1.380(7)
C64 C69 1.391(7)
C65 C66 1.377(7)
C65 H65 0.9500
C66 C67 1.399(8)
C66 H66 0.9500
C67 C68 1.384(8)
C67 H67 0.9500
C68 C69 1.376(7)
C68 H68 0.9500
C69 H69 0.9500
C70 H70A 0.9800
C70 H70B 0.9800
C70 H70C 0.9800
C71 C72 1.475(7)
C72 H72A 0.9800
C72 H72B 0.9800
C72 H72C 0.9800

loop_
_geom_torsion_atom_site_label_1
_geom_torsion_atom_site_label_2
_geom_torsion_atom_site_label_3
_geom_torsion_atom_site_label_4
_geom_torsion
N6 Ir1 N1 C5 -39.2(4)
N5 Ir1 N1 C5 142.4(4)
N3 Ir1 N1 C5 -129.8(4)
Cl1 Ir1 N1 C5 51.2(4)
N6 Ir1 N1 N2 131.6(3)
N5 Ir1 N1 N2 -46.8(3)
N3 Ir1 N1 N2 41.0(3)
Cl1 Ir1 N1 N2 -138.0(3)
C5 N1 N2 C3 1.0(5)
Ir1 N1 N2 C3 -172.4(3)
C5 N1 N2 C1 179.3(3)
Ir1 N1 N2 C1 5.9(4)
N6 Ir1 N3 C10 46.3(4)
N5 Ir1 N3 C10 -135.1(4)
N1 Ir1 N3 C10 137.4(4)
N6 Ir1 N3 N4 -137.9(3)
N5 Ir1 N3 N4 40.7(3)
N1 Ir1 N3 N4 -46.9(3)
Cl2 Ir1 N3 N4 133.1(2)
C10 N3 N4 C8 -0.7(5)
Ir1 N3 N4 C8 -177.7(3)
C10 N3 N4 C1 -177.8(3)
Ir1 N3 N4 C1 5.2(4)
N3 Ir1 N5 C12 -46.7(3)
N1 Ir1 N5 C12 40.2(3)
Cl1 Ir1 N5 C12 132.8(3)
Cl2 Ir1 N5 C12 -139.0(3)
N3 Ir1 N5 C13 136.6(3)
N1 Ir1 N5 C13 -136.5(3)
Cl1 Ir1 N5 C13 -43.9(3)
Cl2 Ir1 N5 C13 44.3(3)
C8 N4 C1 N2 -117.1(5)
N3 N4 C1 N2 59.3(4)
C8 N4 C1 C12 118.6(5)
N3 N4 C1 C12 -65.0(4)
C3 N2 C1 N4 111.8(5)
N1 N2 C1 N4 -66.1(4)
C3 N2 C1 C12 -123.7(5)
N1 N2 C1 C12 58.3(5)
N1 N2 C3 C4 -1.1(5)
C1 N2 C3 C4 -179.2(4)
N1 N2 C3 C2 179.2(4)
C1 N2 C3 C2 1.1(7)
N2 C3 C4 C5 0.8(5)
C2 C3 C4 C5 -179.5(5)
N2 N1 C5 C4 -0.5(5)
Ir1 N1 C5 C4 171.0(3)
N2 N1 C5 C6 179.6(4)
Ir1 N1 C5 C6 -9.0(7)
C3 C4 C5 N1 -0.2(5)
C3 C4 C5 C6 179.8(4)
N3 N4 C8 C9 1.4(5)
C1 N4 C8 C9 178.0(4)
N3 N4 C8 C7 -179.1(4)
C1 N4 C8 C7 -2.5(7)
N4 C8 C9 C10 -1.5(5)
C7 C8 C9 C10 179.1(5)
N4 N3 C10 C9 -0.2(5)
Ir1 N3 C10 C9 175.8(3)
N4 N3 C10 C11 174.9(4)
Ir1 N3 C10 C11 -9.0(7)
C8 C9 C10 N3 1.1(5)
C8 C9 C10 C11 -173.9(4)
C13 N5 C12 O1 0.9(7)
Ir1 N5 C12 O1 -176.1(3)
C13 N5 C12 C1 -177.2(3)
Ir1 N5 C12 C1 5.8(5)
N4 C1 C12 O1 -120.4(4)
N2 C1 C12 O1 116.1(4)
N4 C1 C12 N5 57.9(5)
N2 C1 C12 N5 -65.6(5)
C12 N5 C13 C14 60.9(5)
Ir1 N5 C13 C14 -122.3(3)
C12 N5 C13 C20 -69.9(5)
Ir1 N5 C13 C20 106.9(4)
N5 C13 C14 C15 59.2(5)
C20 C13 C14 C15 -171.9(4)
N5 C13 C14 C19 -123.5(5)
C20 C13 C14 C19 5.4(6)
C19 C14 C15 C16 -1.5(7)
C13 C14 C15 C16 176.0(5)
C14 C15 C16 C17 1.5(8)
C15 C16 C17 C18 -0.4(9)
C16 C17 C18 C19 -0.8(9)
C17 C18 C19 C14 0.9(9)
C15 C14 C19 C18 0.2(8)
C13 C14 C19 C18 -177.1(5)
N56 Ir2 N51 C55 -40.8(4)
N55 Ir2 N51 C55 142.3(4)
N53 Ir2 N51 C55 -131.8(4)
N56 Ir2 N51 N52 130.7(3)
N55 Ir2 N51 N52 -46.2(3)
N53 Ir2 N51 N52 39.6(3)
C55 N51 N52 C53 0.1(5)
Ir2 N51 N52 C53 -173.6(3)
C55 N51 N52 C51 -179.1(4)
Ir2 N51 N52 C51 7.2(5)
N56 Ir2 N53 C60 47.5(5)
N51 Ir2 N53 C60 138.3(5)
N55 Ir2 N53 C60 -133.6(5)
Cl52 Ir2 N53 C60 -40.7(5)
N56 Ir2 N53 N54 -133.4(3)
N51 Ir2 N53 N54 -42.7(3)
Cl52 Ir2 N53 N54 138.3(3)
C60 N53 N54 C58 0.7(5)
Ir2 N53 N54 C58 -178.6(3)
C60 N53 N54 C51 179.3(4)
Ir2 N53 N54 C51 -0.1(5)
N51 Ir2 N55 C62 38.1(4)
N53 Ir2 N55 C62 -50.1(4)
Cl52 Ir2 N55 C62 -143.1(3)
Cl51 Ir2 N55 C62 128.5(3)
N51 Ir2 N55 C63 -139.0(3)
N53 Ir2 N55 C63 132.8(4)
Cl52 Ir2 N55 C63 39.8(3)
Cl51 Ir2 N55 C63 -48.5(3)
C53 N52 C51 N54 113.5(5)
N51 N52 C51 N54 -67.5(5)
C53 N52 C51 C62 -122.6(5)
N51 N52 C51 C62 56.4(5)
C58 N54 C51 N52 -118.4(5)
N53 N54 C51 N52 63.4(5)
C58 N54 C51 C62 116.5(5)
N53 N54 C51 C62 -61.7(5)
N51 N52 C53 C54 -1.4(5)
C51 N52 C53 C54 177.7(4)
N51 N52 C53 C52 175.6(4)
C51 N52 C53 C52 -5.3(7)
N52 C53 C54 C55 2.0(5)
C52 C53 C54 C55 -174.6(5)
N52 N51 C55 C54 1.1(5)
Ir2 N51 C55 C54 173.1(3)
N52 N51 C55 C56 -176.7(4)
Ir2 N51 C55 C56 -4.7(7)
C53 C54 C55 N51 -2.0(5)
C53 C54 C55 C56 175.8(5)
N53 N54 C58 C59 -0.8(6)
C51 N54 C58 C59 -179.1(5)
N53 N54 C58 C57 179.6(5)
C51 N54 C58 C57 1.2(9)
N54 C58 C59 C60 0.5(7)
C57 C58 C59 C60 -179.9(6)
N54 N53 C60 C59 -0.4(6)
Ir2 N53 C60 C59 178.8(4)
N54 N53 C60 C61 179.2(5)
Ir2 N53 C60 C61 -1.6(9)
C58 C59 C60 N53 -0.1(7)
C58 C59 C60 C61 -179.7(6)
C63 N55 C62 O51 2.6(7)
Ir2 N55 C62 O51 -174.5(4)
C63 N55 C62 C51 -175.6(4)
Ir2 N55 C62 C51 7.2(5)
N52 C51 C62 O51 115.9(4)
N54 C51 C62 O51 -121.2(4)
N52 C51 C62 N55 -65.7(5)
N54 C51 C62 N55 57.3(5)
C62 N55 C63 C70 -65.3(5)
Ir2 N55 C63 C70 111.8(4)
C62 N55 C63 C64 64.9(5)
Ir2 N55 C63 C64 -118.1(4)
N55 C63 C64 C65 -128.3(5)
C70 C63 C64 C65 0.3(7)
N55 C63 C64 C69 54.7(6)
C70 C63 C64 C69 -176.7(4)
C69 C64 C65 C66 2.2(8)
C63 C64 C65 C66 -174.9(5)
C64 C65 C66 C67 0.3(9)
C65 C66 C67 C68 -2.5(9)
C66 C67 C68 C69 2.1(9)
C67 C68 C69 C64 0.5(8)
C65 C64 C69 C68 -2.6(7)
C63 C64 C69 C68 174.6(5)
